data_4304450
loop_
_publ_author_name
'Joe B. Gilroy'
'Peter O. Otieno'
'Michael J. Ferguson'
'Robert McDonald'
'Robin G. Hicks'

_publ_section_title
;
Synthesis and Characterization of 3-Cyano- and 3-Nitroformazans,
Nitrogen-Rich Analogues of \b-Diketimine Ligands
;
_journal_name_full 'Inorganic Chemistry'
_journal_page_first 1279
_journal_page_last 1286
_journal_paper_doi 10.1021/ic7019445
_journal_volume 47
_journal_year 2008
_chemical_formula_moiety 'C20 H23 N5'
_chemical_formula_sum 'C20 H23 N5'
_chemical_formula_weight 333.43
_chemical_name_systematic
;

 ?

;
_space_group_IT_number 61
_symmetry_cell_setting orthorhombic
_symmetry_space_group_name_Hall '-P 2ac 2ab'
_symmetry_space_group_name_H-M 'P b c a'
_atom_sites_solution_hydrogens geom
_atom_sites_solution_primary direct
_atom_sites_solution_secondary difmap
_audit_creation_method SHELXL-97
_cell_angle_alpha 90.00
_cell_angle_beta 90.00
_cell_angle_gamma 90.00
_cell_formula_units_Z 8
_cell_length_a 7.1370(5)
_cell_length_b 16.3529(12)
_cell_length_c 30.754(2)
_cell_measurement_reflns_used 5552
_cell_measurement_temperature 193(2)
_cell_measurement_theta_max 25.83
_cell_measurement_theta_min 2.49
_cell_volume 3589.3(4)
_computing_cell_refinement 'Bruker SAINT (Bruker, 1997)'
_computing_data_collection 'Bruker SMART (Bruker, 1997)'
_computing_data_reduction 'Bruker SAINT (Bruker, 1997)'
_computing_molecular_graphics 'Bruker SHELXTL (Bruker, 1997)'
_computing_publication_material 'Bruker SHELXTL (Bruker, 1997)'
_computing_structure_refinement 'SHELXL-97 (Sheldrick, 1997)'
_computing_structure_solution 'SHELXS-97 (Sheldrick, 1990)'
_diffrn_ambient_temperature 193(2)
_diffrn_detector_area_resol_mean 8.192
_diffrn_measured_fraction_theta_full 0.999
_diffrn_measured_fraction_theta_max 0.999
_diffrn_measurement_device_type 'Bruker PLATFORM diffractometer/SMART 1000 CCD area detector'
_diffrn_measurement_method '\w scans'
_diffrn_radiation_monochromator graphite
_diffrn_radiation_source 'fine-focus sealed tube'
_diffrn_radiation_type MoK\a
_diffrn_radiation_wavelength 0.71073
_diffrn_reflns_av_R_equivalents 0.0614
_diffrn_reflns_av_sigmaI/netI 0.0325
_diffrn_reflns_limit_h_max 8
_diffrn_reflns_limit_h_min -8
_diffrn_reflns_limit_k_max 20
_diffrn_reflns_limit_k_min -20
_diffrn_reflns_limit_l_max 38
_diffrn_reflns_limit_l_min -38
_diffrn_reflns_number 25826
_diffrn_reflns_theta_full 26.40
_diffrn_reflns_theta_max 26.40
_diffrn_reflns_theta_min 1.32
_diffrn_standards_decay_% 0
_diffrn_standards_interval_time 0
_diffrn_standards_number 0
_exptl_absorpt_coefficient_mu 0.076
_exptl_absorpt_correction_T_max 0.9924
_exptl_absorpt_correction_T_min 0.9687
_exptl_absorpt_correction_type multi-scan
_exptl_absorpt_process_details 'SADABS (Sheldrick, 1996)'
_exptl_crystal_colour red
_exptl_crystal_density_diffrn 1.234
_exptl_crystal_density_method 'not measured'
_exptl_crystal_description plate
_exptl_crystal_F_000 1424
_exptl_crystal_size_max 0.42
_exptl_crystal_size_mid 0.21
_exptl_crystal_size_min 0.10
_refine_diff_density_max 0.300
_refine_diff_density_min -0.194
_refine_diff_density_rms 0.048
_refine_ls_extinction_method none
_refine_ls_goodness_of_fit_ref 1.040
_refine_ls_hydrogen_treatment constr
_refine_ls_matrix_type full
_refine_ls_number_parameters 232
_refine_ls_number_reflns 3671
_refine_ls_number_restraints 0
_refine_ls_restrained_S_all 1.040
_refine_ls_R_factor_all 0.0726
_refine_ls_R_factor_gt 0.0466
_refine_ls_shift/su_max 0.000
_refine_ls_shift/su_mean 0.000
_refine_ls_structure_factor_coef Fsqd
_refine_ls_weighting_details 'calc w=1/[\s^2^(Fo^2^)+(0.0846P)^2^+1.0744P] where P=(Fo^2^+2Fc^2^)/3'
_refine_ls_weighting_scheme calc
_refine_ls_wR_factor_gt 0.1299
_refine_ls_wR_factor_ref 0.1547
_reflns_number_gt 2670
_reflns_number_total 3671
_reflns_threshold_expression I>2\s(I)
_cod_data_source_file ic7019445-file001.cif
_cod_data_source_block vic0513
_cod_depositor_comments
;
The following automatic conversions were performed:
'_symmetry_cell_setting' value 'Orthorhombic' changed to 'orthorhombic'
according to '/home/saulius/struct/CIF-dictionaries/cif_core.dic'
dictionary named 'cif_core.dic' version 2.4.1 from 2010-06-29.

Automatic conversion script
Id: cif_fix_enum 1527 2010-12-29 10:47:43Z saulius 
;
_cod_database_code 4304450

loop_
_symmetry_equiv_pos_as_xyz
'x, y, z'
'-x+1/2, -y, z+1/2'
'-x, y+1/2, -z+1/2'
'x+1/2, -y+1/2, -z'
'-x, -y, -z'
'x-1/2, y, -z-1/2'
'x, -y-1/2, z-1/2'
'-x-1/2, y-1/2, z'

loop_
_atom_site_label
_atom_site_type_symbol
_atom_site_fract_x
_atom_site_fract_y
_atom_site_fract_z
_atom_site_U_iso_or_equiv
_atom_site_adp_type
_atom_site_occupancy
_atom_site_symmetry_multiplicity
_atom_site_calc_flag
_atom_site_refinement_flags
_atom_site_disorder_assembly
_atom_site_disorder_group
N1 N 0.1060(2) 0.20288(8) 0.38726(5) 0.0301(4) Uani 1 1 d . . .
N2 N 0.1737(2) 0.27815(9) 0.38992(5) 0.0318(4) Uani 1 1 d . . .
H2N H 0.2030 0.3040 0.3658 0.038 Uiso 1 1 calc R . .
N3 N 0.1098(2) 0.22127(9) 0.31113(5) 0.0300(4) Uani 1 1 d . . .
N4 N 0.0725(2) 0.18272(9) 0.27640(5) 0.0297(4) Uani 1 1 d . . .
N5 N -0.0531(3) 0.02765(11) 0.34295(6) 0.0549(5) Uani 1 1 d . . .
C1 C 0.0767(3) 0.17465(11) 0.34820(6) 0.0302(4) Uani 1 1 d . . .
C2 C 0.0038(3) 0.09246(11) 0.34516(6) 0.0365(5) Uani 1 1 d . . .
C11 C 0.2008(2) 0.31858(10) 0.43008(6) 0.0281(4) Uani 1 1 d . . .
C12 C 0.1803(3) 0.40372(11) 0.42942(6) 0.0318(4) Uani 1 1 d . . .
C13 C 0.2105(3) 0.44655(11) 0.46771(6) 0.0358(5) Uani 1 1 d . . .
H13 H 0.1953 0.5043 0.4677 0.043 Uiso 1 1 calc R . .
C14 C 0.2617(3) 0.40814(12) 0.50592(6) 0.0359(4) Uani 1 1 d . . .
C15 C 0.2843(3) 0.32400(12) 0.50494(6) 0.0333(4) Uani 1 1 d . . .
H15 H 0.3213 0.2970 0.5309 0.040 Uiso 1 1 calc R . .
C16 C 0.2555(2) 0.27708(11) 0.46789(6) 0.0300(4) Uani 1 1 d . . .
C17 C 0.1301(3) 0.44894(12) 0.38828(7) 0.0430(5) Uani 1 1 d . . .
H17A H 0.1130 0.5071 0.3948 0.052 Uiso 1 1 calc R . .
H17B H 0.0136 0.4266 0.3763 0.052 Uiso 1 1 calc R . .
H17C H 0.2311 0.4425 0.3670 0.052 Uiso 1 1 calc R . .
C18 C 0.2955(3) 0.45650(14) 0.54687(7) 0.0518(6) Uani 1 1 d . . .
H18A H 0.2269 0.5083 0.5453 0.062 Uiso 1 1 calc R . .
H18B H 0.4299 0.4676 0.5499 0.062 Uiso 1 1 calc R . .
H18C H 0.2519 0.4250 0.5720 0.062 Uiso 1 1 calc R . .
C19 C 0.2915(3) 0.18637(11) 0.46994(6) 0.0374(5) Uani 1 1 d . . .
H19A H 0.3626 0.1736 0.4963 0.045 Uiso 1 1 calc R . .
H19B H 0.3635 0.1695 0.4443 0.045 Uiso 1 1 calc R . .
H19C H 0.1717 0.1571 0.4705 0.045 Uiso 1 1 calc R . .
C21 C 0.0995(2) 0.22315(10) 0.23670(6) 0.0279(4) Uani 1 1 d . . .
C22 C 0.0710(3) 0.17139(11) 0.20057(6) 0.0318(4) Uani 1 1 d . . .
C23 C 0.0929(3) 0.20279(11) 0.15902(6) 0.0341(4) Uani 1 1 d . . .
H23 H 0.0742 0.1679 0.1347 0.041 Uiso 1 1 calc R . .
C24 C 0.1415(3) 0.28394(12) 0.15195(6) 0.0331(4) Uani 1 1 d . . .
C25 C 0.1671(3) 0.33412(11) 0.18812(6) 0.0328(4) Uani 1 1 d . . .
H25 H 0.1998 0.3898 0.1835 0.039 Uiso 1 1 calc R . .
C26 C 0.1472(3) 0.30653(11) 0.23057(6) 0.0299(4) Uani 1 1 d . . .
C27 C 0.0162(3) 0.08310(11) 0.20643(6) 0.0410(5) Uani 1 1 d . . .
H27A H 0.0066 0.0567 0.1779 0.049 Uiso 1 1 calc R . .
H27B H -0.1050 0.0801 0.2213 0.049 Uiso 1 1 calc R . .
H27C H 0.1115 0.0551 0.2239 0.049 Uiso 1 1 calc R . .
C28 C 0.1652(3) 0.31775(13) 0.10674(6) 0.0419(5) Uani 1 1 d . . .
H28A H 0.1206 0.3744 0.1059 0.050 Uiso 1 1 calc R . .
H28B H 0.0926 0.2847 0.0862 0.050 Uiso 1 1 calc R . .
H28C H 0.2980 0.3162 0.0987 0.050 Uiso 1 1 calc R . .
C29 C 0.1703(3) 0.36757(10) 0.26680(6) 0.0373(5) Uani 1 1 d . . .
H29A H 0.1880 0.4223 0.2545 0.045 Uiso 1 1 calc R . .
H29B H 0.2798 0.3529 0.2844 0.045 Uiso 1 1 calc R . .
H29C H 0.0580 0.3672 0.2851 0.045 Uiso 1 1 calc R . .

loop_
_atom_site_aniso_label
_atom_site_aniso_U_11
_atom_site_aniso_U_22
_atom_site_aniso_U_33
_atom_site_aniso_U_23
_atom_site_aniso_U_13
_atom_site_aniso_U_12
N5 0.0787(15) 0.0361(10) 0.0498(12) -0.0016(8) -0.0083(10) -0.0133(9)
N1 0.0319(8) 0.0265(8) 0.0320(9) -0.0016(6) -0.0006(6) -0.0006(6)
N2 0.0390(9) 0.0292(8) 0.0271(8) -0.0004(6) 0.0033(7) -0.0055(7)
N3 0.0304(8) 0.0301(8) 0.0294(8) -0.0021(6) -0.0023(6) 0.0021(6)
N4 0.0293(8) 0.0299(8) 0.0299(8) -0.0027(6) -0.0030(6) 0.0034(6)
C1 0.0320(10) 0.0281(9) 0.0306(10) -0.0009(7) -0.0014(7) 0.0010(7)
C2 0.0469(12) 0.0330(10) 0.0297(10) -0.0001(8) -0.0047(8) -0.0013(9)
C11 0.0266(9) 0.0306(9) 0.0272(9) -0.0028(7) 0.0006(7) -0.0033(7)
C12 0.0317(10) 0.0297(9) 0.0341(10) 0.0004(8) 0.0015(8) -0.0032(7)
C13 0.0390(11) 0.0277(9) 0.0406(11) -0.0037(8) 0.0010(8) -0.0028(8)
C14 0.0331(10) 0.0404(11) 0.0343(10) -0.0070(8) -0.0005(8) -0.0042(8)
C15 0.0295(10) 0.0429(11) 0.0277(9) 0.0035(8) -0.0021(7) -0.0022(8)
C16 0.0223(9) 0.0332(9) 0.0345(10) 0.0018(8) 0.0014(7) -0.0026(7)
C17 0.0566(14) 0.0325(10) 0.0397(11) 0.0048(9) -0.0022(10) -0.0029(9)
C18 0.0581(15) 0.0566(14) 0.0406(12) -0.0138(10) -0.0057(11) -0.0026(11)
C19 0.0363(11) 0.0358(10) 0.0402(11) 0.0035(8) -0.0055(8) 0.0015(8)
C21 0.0238(9) 0.0295(9) 0.0304(9) -0.0012(7) -0.0010(7) 0.0025(7)
C22 0.0283(10) 0.0335(10) 0.0336(10) -0.0028(8) -0.0033(7) 0.0026(7)
C23 0.0325(10) 0.0401(11) 0.0296(10) -0.0061(8) -0.0046(8) 0.0019(8)
C24 0.0242(9) 0.0431(11) 0.0322(10) 0.0017(8) -0.0006(7) 0.0052(8)
C25 0.0286(10) 0.0298(9) 0.0399(11) 0.0015(8) 0.0011(8) 0.0027(7)
C26 0.0254(9) 0.0300(9) 0.0342(10) -0.0032(8) -0.0008(7) 0.0044(7)
C27 0.0533(13) 0.0351(10) 0.0345(11) -0.0049(8) -0.0034(9) -0.0050(9)
C28 0.0378(11) 0.0541(12) 0.0337(11) 0.0049(9) 0.0009(9) 0.0016(9)
C29 0.0433(12) 0.0275(9) 0.0410(11) -0.0032(8) 0.0028(9) -0.0007(8)

loop_
_atom_type_symbol
_atom_type_description
_atom_type_scat_dispersion_real
_atom_type_scat_dispersion_imag
_atom_type_scat_source
C C 0.0033 0.0016 'International Tables Vol C Tables 4.2.6.8 and 6.1.1.4'
H H 0.0000 0.0000 'International Tables Vol C Tables 4.2.6.8 and 6.1.1.4'
N N 0.0061 0.0033 'International Tables Vol C Tables 4.2.6.8 and 6.1.1.4'

loop_
_geom_angle_atom_site_label_1
_geom_angle_atom_site_label_2
_geom_angle_atom_site_label_3
_geom_angle
_geom_angle_site_symmetry_1
_geom_angle_site_symmetry_3
_geom_angle_publ_flag
C1 N1 N2 116.38(15) . . ?
N1 N2 C11 122.54(14) . . ?
N4 N3 C1 112.45(14) . . ?
N3 N4 C21 118.04(15) . . ?
N1 C1 N3 122.24(16) . . ?
N1 C1 C2 116.55(16) . . ?
N3 C1 C2 121.19(15) . . ?
N5 C2 C1 179.7(2) . . ?
C12 C11 C16 121.48(16) . . ?
C12 C11 N2 115.99(15) . . ?
C16 C11 N2 122.43(15) . . ?
C13 C12 C11 118.28(17) . . ?
C13 C12 C17 120.10(16) . . ?
C11 C12 C17 121.61(16) . . ?
C14 C13 C12 122.25(17) . . ?
C13 C14 C15 117.62(17) . . ?
C13 C14 C18 120.98(18) . . ?
C15 C14 C18 121.38(19) . . ?
C14 C15 C16 123.31(17) . . ?
C15 C16 C11 117.03(16) . . ?
C15 C16 C19 118.97(16) . . ?
C11 C16 C19 123.96(16) . . ?
N4 C21 C22 112.51(15) . . ?
N4 C21 C26 127.04(15) . . ?
C22 C21 C26 120.44(16) . . ?
C23 C22 C21 119.17(17) . . ?
C23 C22 C27 119.63(16) . . ?
C21 C22 C27 121.20(16) . . ?
C22 C23 C24 121.77(17) . . ?
C23 C24 C25 118.06(17) . . ?
C23 C24 C28 121.57(17) . . ?
C25 C24 C28 120.38(18) . . ?
C26 C25 C24 123.05(17) . . ?
C25 C26 C21 117.51(16) . . ?
C25 C26 C29 117.99(16) . . ?
C21 C26 C29 124.45(16) . . ?

loop_
_geom_bond_atom_site_label_1
_geom_bond_atom_site_label_2
_geom_bond_distance
_geom_bond_site_symmetry_2
_geom_bond_publ_flag
N5 C2 1.137(2) . ?
N1 C1 1.304(2) . ?
N1 N2 1.325(2) . ?
N2 C11 1.414(2) . ?
N3 N4 1.269(2) . ?
N3 C1 1.392(2) . ?
N4 C21 1.402(2) . ?
C1 C2 1.444(3) . ?
C11 C12 1.400(2) . ?
C11 C16 1.402(2) . ?
C12 C13 1.387(3) . ?
C12 C17 1.509(3) . ?
C13 C14 1.382(3) . ?
C14 C15 1.386(3) . ?
C14 C18 1.507(3) . ?
C15 C16 1.389(2) . ?
C16 C19 1.507(2) . ?
C21 C22 1.412(2) . ?
C21 C26 1.418(2) . ?
C22 C23 1.386(3) . ?
C22 C27 1.507(3) . ?
C23 C24 1.389(3) . ?
C24 C25 1.394(3) . ?
C24 C28 1.506(3) . ?
C25 C26 1.389(3) . ?
C26 C29 1.505(2) . ?

loop_
_geom_torsion_atom_site_label_1
_geom_torsion_atom_site_label_2
_geom_torsion_atom_site_label_3
_geom_torsion_atom_site_label_4
_geom_torsion
_geom_torsion_site_symmetry_1
_geom_torsion_site_symmetry_2
_geom_torsion_site_symmetry_3
_geom_torsion_site_symmetry_4
_geom_torsion_publ_flag
C1 N1 N2 C11 175.74(16) . . . . ?
C1 N3 N4 C21 179.84(14) . . . . ?
N2 N1 C1 N3 -1.6(3) . . . . ?
N2 N1 C1 C2 179.70(16) . . . . ?
N4 N3 C1 N1 -179.98(16) . . . . ?
N4 N3 C1 C2 -1.3(2) . . . . ?
N1 C1 C2 N5 -35(55) . . . . ?
N3 C1 C2 N5 146(55) . . . . ?
N1 N2 C11 C12 -148.97(17) . . . . ?
N1 N2 C11 C16 34.6(3) . . . . ?
C16 C11 C12 C13 -1.8(3) . . . . ?
N2 C11 C12 C13 -178.25(16) . . . . ?
C16 C11 C12 C17 177.14(18) . . . . ?
N2 C11 C12 C17 0.7(3) . . . . ?
C11 C12 C13 C14 0.8(3) . . . . ?
C17 C12 C13 C14 -178.18(19) . . . . ?
C12 C13 C14 C15 0.5(3) . . . . ?
C12 C13 C14 C18 179.31(19) . . . . ?
C13 C14 C15 C16 -0.9(3) . . . . ?
C18 C14 C15 C16 -179.69(19) . . . . ?
C14 C15 C16 C11 -0.1(3) . . . . ?
C14 C15 C16 C19 177.58(18) . . . . ?
C12 C11 C16 C15 1.5(3) . . . . ?
N2 C11 C16 C15 177.66(16) . . . . ?
C12 C11 C16 C19 -176.06(17) . . . . ?
N2 C11 C16 C19 0.1(3) . . . . ?
N3 N4 C21 C22 174.13(15) . . . . ?
N3 N4 C21 C26 -6.8(3) . . . . ?
N4 C21 C22 C23 -179.93(16) . . . . ?
C26 C21 C22 C23 0.9(3) . . . . ?
N4 C21 C22 C27 0.4(2) . . . . ?
C26 C21 C22 C27 -178.71(18) . . . . ?
C21 C22 C23 C24 -0.3(3) . . . . ?
C27 C22 C23 C24 179.39(18) . . . . ?
C22 C23 C24 C25 -0.4(3) . . . . ?
C22 C23 C24 C28 179.96(18) . . . . ?
C23 C24 C25 C26 0.3(3) . . . . ?
C28 C24 C25 C26 180.00(17) . . . . ?
C24 C25 C26 C21 0.3(3) . . . . ?
C24 C25 C26 C29 -177.34(17) . . . . ?
N4 C21 C26 C25 -179.95(16) . . . . ?
C22 C21 C26 C25 -1.0(3) . . . . ?
N4 C21 C26 C29 -2.5(3) . . . . ?
C22 C21 C26 C29 176.54(17) . . . . ?

loop_
_cod_related_entry_id
_cod_related_entry_database
_cod_related_entry_code
1 ChemSpider 21195670
